data_4085346
loop_
_publ_author_name
'Chlupat\'y, Tom\'a\<s'
'R\%u\<zi\<ckov\'a, Zde\<nka'
'Hor\'a\<cek, Michal'
'Alonso, Mercedes'
'De Proft, Frank'
'Kampov\'a, Hana'
'Brus, Ji\<r\'i'
'R\%u\<zi\<cka, Ale\<s'

_publ_section_title
;
 Oxidative Additions of Homoleptic Tin(II) Amidinate
;
_journal_issue 3
_journal_name_full Organometallics
_journal_page_first 606
_journal_paper_doi 10.1021/om501074m
_journal_volume 34
_journal_year 2015
_chemical_formula_moiety 'C32 H42 N2 O2 Sn'
_chemical_formula_sum 'C32 H42 N2 O2 Sn'
_chemical_formula_weight 605.37
_chemical_name_systematic
;
 ?
;
_space_group_IT_number 2
_symmetry_cell_setting triclinic
_symmetry_space_group_name_Hall '-P 1'
_symmetry_space_group_name_H-M 'P -1'
_atom_sites_solution_hydrogens geom
_atom_sites_solution_primary direct
_atom_sites_solution_secondary difmap
_audit_creation_method SHELXL-97
_cell_angle_alpha 86.510(6)
_cell_angle_beta 77.977(5)
_cell_angle_gamma 87.670(6)
_cell_formula_units_Z 2
_cell_length_a 8.4550(4)
_cell_length_b 11.1981(5)
_cell_length_c 15.7039(11)
_cell_measurement_reflns_used 26597
_cell_measurement_temperature 150(1)
_cell_measurement_theta_max 27.5
_cell_measurement_theta_min 1
_cell_volume 1450.94(14)
_computing_cell_refinement 'COLLECT and DENZO'
_computing_data_collection 'COLLECT (Hooft, 1998) and DENZO (Otwinowski & Minor, 1997)'
_computing_data_reduction 'COLLECT and DENZO'
_computing_molecular_graphics 'PLATON (Spek, 2003)'
_computing_publication_material 'SHELXL-97 (Sheldrick, 2008)'
_computing_structure_refinement 'SHELXL-97 (Sheldrick, 1997)'
_computing_structure_solution 'SIR92 (Altomare et al., 1994)'
_diffrn_ambient_temperature 150(1)
_diffrn_detector_area_resol_mean 9.091
_diffrn_measured_fraction_theta_full 0.986
_diffrn_measured_fraction_theta_max 0.986
_diffrn_measurement_device_type 'Bruker Nonius KappaCCD area detector'
_diffrn_measurement_method '\f and \w scans to fill the Ewald sphere'
_diffrn_radiation_monochromator graphite
_diffrn_radiation_source 'fine-focus sealed tube'
_diffrn_radiation_type MoK\a
_diffrn_radiation_wavelength 0.71073
_diffrn_reflns_av_R_equivalents 0.0306
_diffrn_reflns_av_sigmaI/netI 0.0228
_diffrn_reflns_limit_h_max 10
_diffrn_reflns_limit_h_min -10
_diffrn_reflns_limit_k_max 14
_diffrn_reflns_limit_k_min -14
_diffrn_reflns_limit_l_max 20
_diffrn_reflns_limit_l_min -20
_diffrn_reflns_number 26490
_diffrn_reflns_theta_full 27.50
_diffrn_reflns_theta_max 27.50
_diffrn_reflns_theta_min 2.46
_diffrn_standards_number 0
_exptl_absorpt_coefficient_mu 0.911
_exptl_absorpt_correction_T_max 0.895
_exptl_absorpt_correction_T_min 0.796
_exptl_absorpt_correction_type integration
_exptl_absorpt_process_details
;
Gaussian integration (Coppens, 1970)
;
_exptl_crystal_colour orange
_exptl_crystal_density_diffrn 1.386
_exptl_crystal_density_method 'not measured'
_exptl_crystal_description block
_exptl_crystal_F_000 628
_exptl_crystal_size_max 0.34
_exptl_crystal_size_mid 0.31
_exptl_crystal_size_min 0.19
_refine_diff_density_max 0.389
_refine_diff_density_min -0.428
_refine_diff_density_rms 0.075
_refine_ls_extinction_method none
_refine_ls_goodness_of_fit_ref 1.082
_refine_ls_hydrogen_treatment constr
_refine_ls_matrix_type full
_refine_ls_number_parameters 362
_refine_ls_number_reflns 6558
_refine_ls_number_restraints 6
_refine_ls_restrained_S_all 1.087
_refine_ls_R_factor_all 0.0281
_refine_ls_R_factor_gt 0.0232
_refine_ls_shift/su_max 0.002
_refine_ls_shift/su_mean 0.000
_refine_ls_structure_factor_coef Fsqd
_refine_ls_weighting_details 'calc w=1/[\s^2^(Fo^2^)+(0.0203P)^2^+0.9410P] where P=(Fo^2^+2Fc^2^)/3'
_refine_ls_weighting_scheme calc
_refine_ls_wR_factor_gt 0.0528
_refine_ls_wR_factor_ref 0.0560
_reflns_number_gt 6049
_reflns_number_total 6558
_reflns_threshold_expression >2sigma(I)
_cod_data_source_file om501074m_si_001.cif
_cod_data_source_block tch130527Sn1
_cod_depositor_comments 'Adding full bibliography for 4085339--4085346.cif.'
_cod_database_code 4085346

loop_
_symmetry_equiv_pos_as_xyz
'x, y, z'
'-x, -y, -z'

loop_
_atom_site_label
_atom_site_type_symbol
_atom_site_fract_x
_atom_site_fract_y
_atom_site_fract_z
_atom_site_U_iso_or_equiv
_atom_site_adp_type
_atom_site_occupancy
_atom_site_symmetry_multiplicity
_atom_site_calc_flag
_atom_site_refinement_flags
_atom_site_disorder_assembly
_atom_site_disorder_group
Sn1 Sn 0.262567(14) 0.466853(11) 0.679762(8) 0.02553(4) Uani 1 1 d . . .
C29 C -0.3229(2) 0.39907(18) 1.05939(13) 0.0346(4) Uani 1 1 d . . .
H29 H -0.4057 0.4348 1.0991 0.042 Uiso 1 1 d R . .
C28 C -0.2365(2) 0.46696(17) 0.98909(12) 0.0309(4) Uani 1 1 d . . .
H28 H -0.2642 0.5475 0.9814 0.037 Uiso 1 1 d R . .
C2 C 0.5933(2) 0.64916(16) 0.63110(12) 0.0268(4) Uani 1 1 d . . .
H2 H 0.7053 0.6223 0.6093 0.032 Uiso 1 1 d R . .
C1 C 0.5626(2) 0.45155(16) 0.71130(11) 0.0260(4) Uani 1 1 d . A .
O2 O 0.10343(17) 0.42568(12) 0.80853(9) 0.0367(3) Uani 1 1 d . . .
C19 C -0.0404(2) 0.60764(16) 0.84056(12) 0.0266(4) Uani 1 1 d . . .
H19 H -0.1316 0.6417 0.8754 0.032 Uiso 1 1 d R . .
N2 N 0.44856(18) 0.37354(14) 0.74389(10) 0.0284(3) Uani 1 1 d . . .
C20 C -0.0091(2) 0.48553(16) 0.85498(11) 0.0230(3) Uani 1 1 d . . .
C13 C 0.4272(2) 0.28169(16) 0.89090(12) 0.0282(4) Uani 1 1 d . . .
H13A H 0.4968 0.3407 0.9055 0.034 Uiso 1 1 d R . .
H13B H 0.3165 0.3126 0.9052 0.034 Uiso 1 1 d R . .
O1 O 0.17569(18) 0.64810(12) 0.72199(10) 0.0399(3) Uani 1 1 d . . .
C27 C -0.1099(2) 0.41588(16) 0.92988(11) 0.0235(3) Uani 1 1 d . . .
C9 C 0.3717(3) 0.16498(16) 0.76989(13) 0.0325(4) Uani 1 1 d . . .
H9A H 0.4083 0.1499 0.7086 0.039 Uiso 1 1 d R . .
H9B H 0.2594 0.1922 0.7789 0.039 Uiso 1 1 d R . .
C32 C -0.0739(2) 0.29486(16) 0.94195(12) 0.0287(4) Uani 1 1 d . . .
H32 H 0.0087 0.2584 0.9025 0.034 Uiso 1 1 d R . .
C3 C 0.5199(2) 0.69607(17) 0.55429(12) 0.0300(4) Uani 1 1 d . . .
H3A H 0.5288 0.6339 0.5130 0.036 Uiso 1 1 d R . .
H3B H 0.4059 0.7153 0.5746 0.036 Uiso 1 1 d R . .
C8 C 0.4727(2) 0.26271(16) 0.79352(12) 0.0267(4) Uani 1 1 d . . .
H8 H 0.5872 0.2380 0.7788 0.032 Uiso 1 1 d R . .
C7 C 0.5918(3) 0.74792(17) 0.69387(12) 0.0332(4) Uani 1 1 d . . .
H7A H 0.6428 0.7179 0.7411 0.040 Uiso 1 1 d R . .
H7B H 0.4811 0.7717 0.7188 0.040 Uiso 1 1 d R . .
C31 C -0.1601(2) 0.22724(17) 1.01189(13) 0.0318(4) Uani 1 1 d . . .
H31 H -0.1333 0.1465 1.0195 0.038 Uiso 1 1 d R . .
C12 C 0.4410(2) 0.16576(17) 0.94520(12) 0.0315(4) Uani 1 1 d . . .
H12A H 0.5535 0.1387 0.9350 0.038 Uiso 1 1 d R . .
H12B H 0.4061 0.1798 1.0067 0.038 Uiso 1 1 d R . .
N1 N 0.50090(18) 0.54742(14) 0.67451(10) 0.0293(3) Uani 1 1 d . . .
C25 C -0.1119(3) 0.99461(19) 0.83594(15) 0.0409(5) Uani 1 1 d . . .
H25 H -0.1811 1.0318 0.8813 0.049 Uiso 1 1 d R . .
C21 C 0.0194(2) 0.81499(16) 0.77492(12) 0.0253(3) Uani 1 1 d . . .
C30 C -0.2843(2) 0.27887(17) 1.07046(12) 0.0309(4) Uani 1 1 d . . .
H30 H -0.3426 0.2329 1.1169 0.037 Uiso 1 1 d R . .
C6 C 0.6815(3) 0.85739(18) 0.64714(14) 0.0377(5) Uani 1 1 d . . .
H6A H 0.6765 0.9198 0.6879 0.045 Uiso 1 1 d R . .
H6B H 0.7943 0.8353 0.6258 0.045 Uiso 1 1 d R . .
C22 C 0.0954(2) 0.88476(17) 0.70306(13) 0.0323(4) Uani 1 1 d . . .
H22 H 0.1681 0.8487 0.6585 0.039 Uiso 1 1 d R . .
C18 C 0.0552(2) 0.68290(16) 0.77809(11) 0.0242(3) Uani 1 1 d . . .
C26 C -0.0850(2) 0.87210(17) 0.84144(13) 0.0333(4) Uani 1 1 d . . .
H26 H -0.1368 0.8276 0.8906 0.040 Uiso 1 1 d R . .
C14 C 0.7391(2) 0.43057(17) 0.71209(13) 0.0315(4) Uani 1 1 d D . .
H14A H 0.7902 0.5074 0.7070 0.038 Uiso 1 1 d R A .
H14B H 0.7499 0.3914 0.7675 0.038 Uiso 1 1 d R . .
C4 C 0.6043(3) 0.80725(19) 0.50824(13) 0.0374(5) Uani 1 1 d . . .
H4A H 0.7144 0.7855 0.4806 0.045 Uiso 1 1 d R . .
H4B H 0.5487 0.8381 0.4630 0.045 Uiso 1 1 d R . .
C10 C 0.3840(3) 0.04882(17) 0.82498(14) 0.0380(5) Uani 1 1 d . . .
H10A H 0.3130 -0.0095 0.8109 0.046 Uiso 1 1 d R . .
H10B H 0.4940 0.0165 0.8109 0.046 Uiso 1 1 d R . .
C24 C -0.0379(3) 1.06194(18) 0.76370(15) 0.0395(5) Uani 1 1 d . . .
H24 H -0.0574 1.1442 0.7599 0.047 Uiso 1 1 d R . .
C5 C 0.6068(3) 0.90409(18) 0.57134(15) 0.0419(5) Uani 1 1 d . . .
H5A H 0.6684 0.9707 0.5408 0.050 Uiso 1 1 d R . .
H5B H 0.4972 0.9332 0.5934 0.050 Uiso 1 1 d R . .
C15 C 0.8224(6) 0.3429(5) 0.6501(4) 0.0296(11) Uani 0.530(5) 1 d PD A 1
H15A H 0.7621 0.2698 0.6586 0.036 Uiso 0.530(5) 1 calc PR A 1
H15B H 0.9292 0.3237 0.6616 0.036 Uiso 0.530(5) 1 calc PR A 1
C11 C 0.3393(3) 0.06913(17) 0.92136(14) 0.0353(4) Uani 1 1 d . . .
H11A H 0.3548 -0.0050 0.9543 0.042 Uiso 1 1 d R . .
H11B H 0.2258 0.0931 0.9367 0.042 Uiso 1 1 d R . .
C23 C 0.0658(3) 1.00704(18) 0.69693(14) 0.0395(5) Uani 1 1 d . . .
H23 H 0.1152 1.0524 0.6477 0.047 Uiso 1 1 d R . .
C16 C 0.8384(5) 0.3914(4) 0.5564(3) 0.0366(10) Uani 0.530(5) 1 d PD A 1
H16A H 0.7319 0.4133 0.5455 0.044 Uiso 0.530(5) 1 calc PR A 1
H16B H 0.9020 0.4630 0.5474 0.044 Uiso 0.530(5) 1 calc PR A 1
C17 C 0.9187(6) 0.3000(6) 0.4925(3) 0.0548(15) Uani 0.530(5) 1 d PD A 1
H17A H 0.9274 0.3334 0.4340 0.082 Uiso 0.530(5) 1 calc PR A 1
H17B H 0.8547 0.2297 0.5005 0.082 Uiso 0.530(5) 1 calc PR A 1
H17C H 1.0247 0.2790 0.5026 0.082 Uiso 0.530(5) 1 calc PR A 1
C16A C 0.7792(5) 0.2633(4) 0.5982(3) 0.0315(11) Uani 0.470(5) 1 d PD A 2
H16C H 0.7854 0.2051 0.6459 0.038 Uiso 0.470(5) 1 calc PR A 2
H16D H 0.6672 0.2705 0.5923 0.038 Uiso 0.470(5) 1 calc PR A 2
C17A C 0.8822(6) 0.2187(6) 0.5149(3) 0.0453(14) Uani 0.470(5) 1 d PD A 2
H17D H 0.8445 0.1427 0.5035 0.068 Uiso 0.470(5) 1 calc PR A 2
H17E H 0.9928 0.2100 0.5209 0.068 Uiso 0.470(5) 1 calc PR A 2
H17F H 0.8745 0.2752 0.4673 0.068 Uiso 0.470(5) 1 calc PR A 2
C15A C 0.8323(6) 0.3831(6) 0.6201(4) 0.0315(13) Uani 0.470(5) 1 d PD A 2
H15C H 0.8171 0.4421 0.5744 0.038 Uiso 0.470(5) 1 calc PR A 2
H15D H 0.9472 0.3772 0.6200 0.038 Uiso 0.470(5) 1 calc PR A 2

loop_
_atom_site_aniso_label
_atom_site_aniso_U_11
_atom_site_aniso_U_22
_atom_site_aniso_U_33
_atom_site_aniso_U_23
_atom_site_aniso_U_13
_atom_site_aniso_U_12
Sn1 0.02271(6) 0.02534(7) 0.02644(7) -0.00044(5) -0.00057(4) -0.00043(4)
C29 0.0366(10) 0.0338(10) 0.0294(10) -0.0057(8) 0.0043(8) -0.0053(8)
C28 0.0351(10) 0.0248(9) 0.0296(9) -0.0010(7) 0.0001(8) -0.0001(8)
C2 0.0271(9) 0.0240(9) 0.0282(9) 0.0025(7) -0.0040(7) -0.0024(7)
C1 0.0287(9) 0.0264(9) 0.0223(8) -0.0013(7) -0.0034(7) -0.0022(7)
O2 0.0363(7) 0.0272(7) 0.0377(8) 0.0042(6) 0.0098(6) 0.0062(6)
C19 0.0247(8) 0.0255(9) 0.0278(9) -0.0034(7) -0.0008(7) -0.0011(7)
N2 0.0259(7) 0.0265(8) 0.0304(8) 0.0064(6) -0.0025(6) -0.0017(6)
C20 0.0208(8) 0.0270(9) 0.0221(8) -0.0027(7) -0.0058(6) -0.0023(7)
C13 0.0322(9) 0.0255(9) 0.0276(9) -0.0013(7) -0.0072(7) -0.0033(7)
O1 0.0395(8) 0.0278(7) 0.0421(8) 0.0020(6) 0.0140(6) 0.0018(6)
C27 0.0235(8) 0.0258(8) 0.0226(8) -0.0031(7) -0.0066(6) -0.0042(7)
C9 0.0452(11) 0.0247(9) 0.0287(9) -0.0026(7) -0.0094(8) -0.0015(8)
C32 0.0288(9) 0.0257(9) 0.0309(9) -0.0030(7) -0.0038(7) -0.0028(7)
C3 0.0326(9) 0.0310(10) 0.0260(9) 0.0015(7) -0.0049(7) -0.0056(8)
C8 0.0264(8) 0.0241(9) 0.0279(9) 0.0032(7) -0.0027(7) 0.0003(7)
C7 0.0425(11) 0.0298(10) 0.0269(9) 0.0002(8) -0.0060(8) -0.0047(8)
C31 0.0353(10) 0.0236(9) 0.0367(10) 0.0011(8) -0.0072(8) -0.0067(8)
C12 0.0338(10) 0.0338(10) 0.0271(9) 0.0036(8) -0.0079(8) -0.0022(8)
N1 0.0264(7) 0.0251(8) 0.0353(8) 0.0045(6) -0.0052(6) -0.0034(6)
C25 0.0435(12) 0.0322(11) 0.0456(12) -0.0085(9) -0.0064(9) 0.0112(9)
C21 0.0243(8) 0.0254(9) 0.0281(9) -0.0022(7) -0.0095(7) -0.0003(7)
C30 0.0365(10) 0.0312(10) 0.0246(9) 0.0017(7) -0.0045(7) -0.0127(8)
C6 0.0435(11) 0.0301(10) 0.0396(11) -0.0066(8) -0.0057(9) -0.0090(9)
C22 0.0359(10) 0.0292(10) 0.0314(10) -0.0013(8) -0.0057(8) -0.0036(8)
C18 0.0237(8) 0.0265(9) 0.0230(8) -0.0028(7) -0.0058(6) -0.0009(7)
C26 0.0341(10) 0.0286(9) 0.0347(10) -0.0002(8) -0.0024(8) 0.0024(8)
C14 0.0297(9) 0.0306(10) 0.0371(10) 0.0014(8) -0.0136(8) -0.0044(8)
C4 0.0419(11) 0.0380(11) 0.0311(10) 0.0107(8) -0.0073(8) -0.0066(9)
C10 0.0502(12) 0.0211(9) 0.0462(12) -0.0009(8) -0.0175(10) -0.0029(8)
C24 0.0487(12) 0.0221(9) 0.0516(13) 0.0001(9) -0.0206(10) 0.0048(9)
C5 0.0471(12) 0.0266(10) 0.0492(13) 0.0094(9) -0.0060(10) -0.0067(9)
C15 0.0229(19) 0.030(3) 0.036(3) 0.0080(18) -0.0089(19) 0.0011(18)
C11 0.0371(10) 0.0266(9) 0.0414(11) 0.0136(8) -0.0097(8) -0.0058(8)
C23 0.0506(12) 0.0302(10) 0.0387(11) 0.0075(8) -0.0129(9) -0.0067(9)
C16 0.0295(19) 0.050(2) 0.030(2) 0.0015(17) -0.0065(15) 0.0057(17)
C17 0.045(3) 0.076(4) 0.040(3) -0.006(3) -0.005(2) 0.025(3)
C16A 0.028(2) 0.037(2) 0.030(2) -0.0004(17) -0.0074(16) -0.0006(17)
C17A 0.040(3) 0.058(4) 0.036(3) -0.013(3) -0.001(2) 0.004(2)
C15A 0.019(2) 0.038(3) 0.038(4) 0.000(2) -0.007(2) -0.001(2)

loop_
_atom_type_symbol
_atom_type_description
_atom_type_scat_dispersion_real
_atom_type_scat_dispersion_imag
_atom_type_scat_source
C C 0.0033 0.0016 'International Tables Vol C Tables 4.2.6.8 and 6.1.1.4'
H H 0.0000 0.0000 'International Tables Vol C Tables 4.2.6.8 and 6.1.1.4'
O O 0.0106 0.0060 'International Tables Vol C Tables 4.2.6.8 and 6.1.1.4'
N N 0.0061 0.0033 'International Tables Vol C Tables 4.2.6.8 and 6.1.1.4'
Sn Sn -0.6537 1.4246 'International Tables Vol C Tables 4.2.6.8 and 6.1.1.4'

loop_
_exptl_crystal_face_index_h
_exptl_crystal_face_index_k
_exptl_crystal_face_index_l
_exptl_crystal_face_perp_dist
0 1 0 0.146
0 -1 0 0.097
0 0 -1 0.080
0 0 1 0.095
-1 0 -1 0.086
1 0 1 0.134

loop_
_geom_angle_atom_site_label_1
_geom_angle_atom_site_label_2
_geom_angle_atom_site_label_3
_geom_angle
O2 Sn1 O1 77.90(5)
O2 Sn1 N1 119.06(6)
O1 Sn1 N1 81.24(6)
O2 Sn1 N2 82.41(5)
O1 Sn1 N2 117.66(6)
N1 Sn1 N2 58.80(6)
C30 C29 C28 119.84(18)
C30 C29 H29 120.1
C28 C29 H29 120.0
C29 C28 C27 120.98(18)
C29 C28 H28 119.5
C27 C28 H28 119.5
N1 C2 C7 111.04(15)
N1 C2 C3 108.62(15)
C7 C2 C3 110.22(15)
N1 C2 H2 108.9
C7 C2 H2 109.0
C3 C2 H2 109.0
N2 C1 N1 110.89(16)
N2 C1 C14 124.21(16)
N1 C1 C14 124.82(16)
C20 O2 Sn1 132.13(12)
C18 C19 C20 125.05(16)
C18 C19 H19 117.4
C20 C19 H19 117.6
C1 N2 C8 125.15(16)
C1 N2 Sn1 94.34(11)
C8 N2 Sn1 140.01(12)
O2 C20 C19 124.38(16)
O2 C20 C27 115.06(15)
C19 C20 C27 120.56(15)
C8 C13 C12 111.85(15)
C8 C13 H13A 109.5
C12 C13 H13A 109.6
C8 C13 H13B 109.0
C12 C13 H13B 108.8
H13A C13 H13B 108.0
C18 O1 Sn1 131.86(12)
C32 C27 C28 118.19(16)
C32 C27 C20 118.55(16)
C28 C27 C20 123.26(16)
C8 C9 C10 111.76(16)
C8 C9 H9A 109.2
C10 C9 H9A 109.5
C8 C9 H9B 109.3
C10 C9 H9B 109.1
H9A C9 H9B 108.0
C31 C32 C27 120.79(18)
C31 C32 H32 119.5
C27 C32 H32 119.7
C2 C3 C4 111.86(16)
C2 C3 H3A 109.1
C4 C3 H3A 109.2
C2 C3 H3B 109.6
C4 C3 H3B 109.1
H3A C3 H3B 107.9
N2 C8 C9 109.78(15)
N2 C8 C13 110.27(15)
C9 C8 C13 110.44(15)
N2 C8 H8 108.9
C9 C8 H8 108.9
C13 C8 H8 108.5
C2 C7 C6 111.03(16)
C2 C7 H7A 109.4
C6 C7 H7A 109.6
C2 C7 H7B 109.7
C6 C7 H7B 109.1
H7A C7 H7B 108.0
C30 C31 C32 120.54(18)
C30 C31 H31 119.8
C32 C31 H31 119.6
C11 C12 C13 111.17(15)
C11 C12 H12A 109.4
C13 C12 H12A 108.9
C11 C12 H12B 109.3
C13 C12 H12B 110.0
H12A C12 H12B 108.1
C1 N1 C2 125.12(16)
C1 N1 Sn1 94.61(11)
C2 N1 Sn1 138.66(12)
C24 C25 C26 120.5(2)
C24 C25 H25 119.7
C26 C25 H25 119.9
C22 C21 C26 117.96(17)
C22 C21 C18 118.97(16)
C26 C21 C18 123.06(17)
C31 C30 C29 119.65(17)
C31 C30 H30 120.2
C29 C30 H30 120.1
C5 C6 C7 110.59(17)
C5 C6 H6A 109.6
C7 C6 H6A 109.6
C5 C6 H6B 109.5
C7 C6 H6B 109.3
H6A C6 H6B 108.1
C23 C22 C21 121.13(19)
C23 C22 H22 119.4
C21 C22 H22 119.4
O1 C18 C19 124.57(17)
O1 C18 C21 115.23(16)
C19 C18 C21 120.20(16)
C25 C26 C21 120.79(19)
C25 C26 H26 119.4
C21 C26 H26 119.8
C15 C14 C1 114.4(2)
C15 C14 C15A 22.98(18)
C1 C14 C15A 109.8(2)
C15 C14 H14A 114.8
C1 C14 H14A 108.7
C15A C14 H14A 97.3
C15 C14 H14B 101.5
C1 C14 H14B 109.2
C15A C14 H14B 122.7
H14A C14 H14B 107.8
C5 C4 C3 111.61(17)
C5 C4 H4A 109.4
C3 C4 H4A 109.2
C5 C4 H4B 109.3
C3 C4 H4B 109.3
H4A C4 H4B 108.0
C11 C10 C9 111.63(16)
C11 C10 H10A 109.4
C9 C10 H10A 109.5
C11 C10 H10B 109.2
C9 C10 H10B 109.1
H10A C10 H10B 108.0
C25 C24 C23 119.66(19)
C25 C24 H24 120.2
C23 C24 H24 120.1
C6 C5 C4 111.31(17)
C6 C5 H5A 109.4
C4 C5 H5A 109.3
C6 C5 H5B 109.3
C4 C5 H5B 109.4
H5A C5 H5B 108.0
C14 C15 C16 111.4(4)
C14 C15 H15A 109.4
C16 C15 H15A 109.4
C14 C15 H15B 109.4
C16 C15 H15B 109.4
H15A C15 H15B 108.0
C10 C11 C12 111.06(16)
C10 C11 H11A 109.6
C12 C11 H11A 109.7
C10 C11 H11B 109.2
C12 C11 H11B 109.3
H11A C11 H11B 108.0
C24 C23 C22 120.0(2)
C24 C23 H23 119.8
C22 C23 H23 120.2
C17 C16 C15 111.5(4)
C17 C16 H16A 109.3
C15 C16 H16A 109.3
C17 C16 H16B 109.3
C15 C16 H16B 109.3
H16A C16 H16B 108.0
C16 C17 H17A 109.5
C16 C17 H17B 109.5
H17A C17 H17B 109.5
C16 C17 H17C 109.5
H17A C17 H17C 109.5
H17B C17 H17C 109.5
C17A C16A C15A 112.2(4)
C17A C16A H16C 109.2
C15A C16A H16C 109.2
C17A C16A H16D 109.2
C15A C16A H16D 109.2
H16C C16A H16D 107.9
C16A C17A H17D 109.5
C16A C17A H17E 109.5
H17D C17A H17E 109.5
C16A C17A H17F 109.5
H17D C17A H17F 109.5
H17E C17A H17F 109.5
C16A C15A C14 115.1(4)
C16A C15A H15C 108.5
C14 C15A H15C 108.5
C16A C15A H15D 108.5
C14 C15A H15D 108.5
H15C C15A H15D 107.5

loop_
_geom_bond_atom_site_label_1
_geom_bond_atom_site_label_2
_geom_bond_distance
Sn1 O2 2.2172(13)
Sn1 O1 2.2223(14)
Sn1 N1 2.2250(15)
Sn1 N2 2.2309(15)
C29 C30 1.381(3)
C29 C28 1.392(3)
C29 H29 0.9300
C28 C27 1.392(2)
C28 H28 0.9299
C2 N1 1.459(2)
C2 C7 1.524(3)
C2 C3 1.525(3)
C2 H2 0.9800
C1 N2 1.328(2)
C1 N1 1.328(2)
C1 C14 1.503(3)
O2 C20 1.267(2)
C19 C18 1.396(2)
C19 C20 1.396(2)
C19 H19 0.9300
N2 C8 1.455(2)
C20 C27 1.497(2)
C13 C8 1.523(3)
C13 C12 1.523(3)
C13 H13A 0.9701
C13 H13B 0.9700
O1 C18 1.266(2)
C27 C32 1.387(3)
C9 C8 1.524(3)
C9 C10 1.530(3)
C9 H9A 0.9700
C9 H9B 0.9701
C32 C31 1.386(3)
C32 H32 0.9301
C3 C4 1.527(3)
C3 H3A 0.9700
C3 H3B 0.9700
C8 H8 0.9800
C7 C6 1.533(3)
C7 H7A 0.9700
C7 H7B 0.9700
C31 C30 1.377(3)
C31 H31 0.9301
C12 C11 1.520(3)
C12 H12A 0.9701
C12 H12B 0.9700
C25 C24 1.373(3)
C25 C26 1.382(3)
C25 H25 0.9300
C21 C22 1.388(3)
C21 C26 1.389(3)
C21 C18 1.498(2)
C30 H30 0.9301
C6 C5 1.516(3)
C6 H6A 0.9700
C6 H6B 0.9700
C22 C23 1.383(3)
C22 H22 0.9300
C26 H26 0.9301
C14 C15 1.477(6)
C14 C15A 1.605(6)
C14 H14A 0.9701
C14 H14B 0.9699
C4 C5 1.517(3)
C4 H4A 0.9700
C4 H4B 0.9699
C10 C11 1.511(3)
C10 H10A 0.9700
C10 H10B 0.9700
C24 C23 1.378(3)
C24 H24 0.9300
C5 H5A 0.9700
C5 H5B 0.9699
C15 C16 1.518(6)
C15 H15A 0.9700
C15 H15B 0.9700
C11 H11A 0.9700
C11 H11B 0.9700
C23 H23 0.9299
C16 C17 1.516(6)
C16 H16A 0.9700
C16 H16B 0.9700
C17 H17A 0.9600
C17 H17B 0.9600
C17 H17C 0.9600
C16A C17A 1.513(6)
C16A C15A 1.513(7)
C16A H16C 0.9700
C16A H16D 0.9700
C17A H17D 0.9600
C17A H17E 0.9600
C17A H17F 0.9600
C15A H15C 0.9700
C15A H15D 0.9700
